data_4318139
loop_
_publ_author_name
'Jordi Llop'
'Clara Vi\~nas'
'Francesc Teixidor'
'Llu\'is Victori'
'Raikko Kivek\"as'
'Reijo Sillanp\"a\"a'

_publ_contact_author
;
     Prof. Francesc Teixidor
     Institut de Ci\`encia de Materials de Barcelona, CSIC
     Campus de Bellaterra
     Cerdanyola
     E-08193 Barcelona
     Spain
;
_publ_contact_author_email teixidor@icmab.es
_publ_contact_author_fax '+34 93 5805729'
_publ_contact_author_phone '+34 93 5801853'
_publ_section_title
;
 Redox Potential Modulation in Mixed Sandwich Pyrrolyl/ Dicarbollide
 Complexes
;
_journal_name_full 'Inorganic Chemistry'
_journal_page_first 3347
_journal_page_last 3352
_journal_paper_doi 10.1021/ic011285z
_journal_volume 41
_journal_year 2002
_chemical_formula_moiety 'C20 H27 B9 Co N'
_chemical_formula_sum 'C20 H27 B9 Co N'
_chemical_formula_weight 437.65
_chemical_name_systematic
;
 ?
;
_space_group_IT_number 9
_symmetry_cell_setting monoclinic
_symmetry_space_group_name_Hall 'C -2yc'
_symmetry_space_group_name_H-M 'C 1 c 1'
_atom_sites_solution_hydrogens geom
_atom_sites_solution_primary direct
_atom_sites_solution_secondary difmap
_audit_creation_method SHELXL-97
_cell_angle_alpha 90.00
_cell_angle_beta 103.170(5)
_cell_angle_gamma 90.00
_cell_formula_units_Z 4
_cell_length_a 12.7326(11)
_cell_length_b 11.891(2)
_cell_length_c 15.0701(9)
_cell_measurement_reflns_used 25
_cell_measurement_temperature 294(2)
_cell_measurement_theta_max 16.68
_cell_measurement_theta_min 13.16
_cell_volume 2221.7(4)
_computing_cell_refinement
;
MSC/AFC Diffractometer Control Software (Molecular Structure Corporation,
1993)
;
_computing_data_collection
;
MSC/AFC Diffractometer Control Software (Molecular Structure Corporation,
1993)
;
_computing_data_reduction
;
Texsan Process (Molecular Structure Corporation, 1993)
;
_computing_molecular_graphics 'SHELXTL/PC (Sheldrick, 1990)'
_computing_structure_refinement 'SHELXL-97 (Sheldrick, 1997)'
_computing_structure_solution 'SHELXS-97 (Sheldrick, 1990)'
_diffrn_ambient_temperature 294(2)
_diffrn_measured_fraction_theta_full 0.502
_diffrn_measured_fraction_theta_max 0.502
_diffrn_measurement_device_type 'Rigaku AFC5S'
_diffrn_measurement_method \w--2\q
_diffrn_radiation_monochromator graphite
_diffrn_radiation_source 'fine-focus sealed tube'
_diffrn_radiation_type MoK\a
_diffrn_radiation_wavelength 0.71069
_diffrn_reflns_av_R_equivalents 0.0000
_diffrn_reflns_av_sigmaI/netI 0.0441
_diffrn_reflns_limit_h_max 15
_diffrn_reflns_limit_h_min 0
_diffrn_reflns_limit_k_max 14
_diffrn_reflns_limit_k_min 0
_diffrn_reflns_limit_l_max 17
_diffrn_reflns_limit_l_min -17
_diffrn_reflns_number 2056
_diffrn_reflns_theta_full 25.00
_diffrn_reflns_theta_max 25.00
_diffrn_reflns_theta_min 2.37
_diffrn_standards_decay_% <1
_diffrn_standards_interval_count 150
_diffrn_standards_number 3
_exptl_absorpt_coefficient_mu 0.781
_exptl_absorpt_correction_T_max 0.8110
_exptl_absorpt_correction_T_min 0.7883
_exptl_absorpt_correction_type psi-scan
_exptl_absorpt_process_details 'North, Phillips & Mathews 1968'
_exptl_crystal_colour red
_exptl_crystal_density_diffrn 1.309
_exptl_crystal_density_meas ?
_exptl_crystal_density_method 'not measured'
_exptl_crystal_description prism
_exptl_crystal_F_000 904
_exptl_crystal_size_max 0.32
_exptl_crystal_size_mid 0.30
_exptl_crystal_size_min 0.28
_refine_diff_density_max 0.263
_refine_diff_density_min -0.210
_refine_diff_density_rms 0.049
_refine_ls_abs_structure_details 'Flack H D (1983), Acta Cryst. A39, 876-881'
_refine_ls_abs_structure_Flack -0.01(2)
_refine_ls_extinction_coef 0.0006(2)
_refine_ls_extinction_expression Fc^*^=kFc[1+0.001xFc^2^\l^3^/sin(2\q)]^-1/4^
_refine_ls_extinction_method SHELXL
_refine_ls_goodness_of_fit_ref 1.081
_refine_ls_hydrogen_treatment constr
_refine_ls_matrix_type full
_refine_ls_number_parameters 236
_refine_ls_number_reflns 2056
_refine_ls_number_restraints 0
_refine_ls_restrained_S_all 1.081
_refine_ls_R_factor_all 0.0520
_refine_ls_R_factor_gt 0.0357
_refine_ls_shift/su_max 0.000
_refine_ls_shift/su_mean 0.000
_refine_ls_structure_factor_coef Fsqd
_refine_ls_weighting_details
;
w=1/[\s^2^(Fo^2^)+(0.0406P)^2^+0.0000P] where P=(Fo^2^+2Fc^2^)/3
;
_refine_ls_weighting_scheme calc
_refine_ls_wR_factor_gt 0.0794
_refine_ls_wR_factor_ref 0.0842
_reflns_number_gt 1758
_reflns_number_total 2056
_reflns_threshold_expression >2sigma(I)
_cod_data_source_file ic011285z_2.cif
_cod_data_source_block compound_2
_cod_depositor_comments
;
The following automatic conversions were performed:

'_exptl_crystal_density_meas' value 'not measured' was changed to '?'
- the value is perceived as not measured.

Automatic conversion script
Id: cif_fix_values 3008 2015-01-20 13:52:24Z robertas 
;
_cod_original_cell_volume 2221.6(5)
_cod_database_code 4318139

loop_
_symmetry_equiv_pos_as_xyz
'x, y, z'
'x, -y, z+1/2'
'x+1/2, y+1/2, z'
'x+1/2, -y+1/2, z+1/2'

loop_
_atom_site_label
_atom_site_type_symbol
_atom_site_fract_x
_atom_site_fract_y
_atom_site_fract_z
_atom_site_U_iso_or_equiv
_atom_site_adp_type
_atom_site_occupancy
_atom_site_calc_flag
_atom_site_refinement_flags
_atom_site_disorder_assembly
_atom_site_disorder_group
C1 C 0.9070(4) 0.7065(4) -0.0178(3) 0.0389(12) Uani 1 d . . .
C2 C 0.8420(4) 0.8161(5) 0.0572(3) 0.0359(11) Uani 1 d . . .
Co3 Co 1.0000 0.77221(5) 0.1000 0.03720(18) Uani 1 d . . .
B4 B 1.0208(5) 0.7695(6) -0.0334(4) 0.0356(15) Uiso 1 d . . .
H4 H 1.0921 0.7215 -0.0411 0.043 Uiso 1 calc R . .
B5 B 0.8957(5) 0.7705(5) -0.1182(4) 0.0394(12) Uiso 1 d . . .
H5 H 0.8826 0.7220 -0.1820 0.047 Uiso 1 calc R . .
B6 B 0.7924(5) 0.7893(5) -0.0566(4) 0.0390(13) Uiso 1 d . . .
H6 H 0.7137 0.7469 -0.0768 0.047 Uiso 1 calc R . .
B7 B 0.9269(5) 0.9272(5) 0.0752(4) 0.0430(14) Uiso 1 d . . .
H7 H 0.9382 0.9799 0.1366 0.052 Uiso 1 calc R . .
B8 B 1.0354(5) 0.9050(5) 0.0186(4) 0.0409(14) Uiso 1 d . . .
H8 H 1.1154 0.9434 0.0432 0.049 Uiso 1 calc R . .
B9 B 0.9779(5) 0.8920(5) -0.1005(4) 0.0456(14) Uiso 1 d . . .
H9 H 1.0204 0.9210 -0.1522 0.055 Uiso 1 calc R . .
B10 B 0.8368(5) 0.9042(5) -0.1162(5) 0.0465(14) Uiso 1 d . . .
H10 H 0.7864 0.9407 -0.1786 0.056 Uiso 1 calc R . .
B11 B 0.8048(5) 0.9274(5) -0.0100(4) 0.0416(13) Uiso 1 d . . .
H11 H 0.7345 0.9788 -0.0051 0.050 Uiso 1 calc R . .
B12 B 0.9228(5) 0.9878(6) -0.0338(4) 0.0486(16) Uiso 1 d . . .
H12 H 0.9304 1.0791 -0.0420 0.058 Uiso 1 calc R . .
N13 N 1.0980(4) 0.6405(4) 0.1642(3) 0.0543(13) Uani 1 d . . .
C14 C 1.1565(5) 0.7367(6) 0.1679(4) 0.0554(16) Uani 1 d . . .
C15 C 1.1125(5) 0.8198(6) 0.2152(4) 0.0616(17) Uani 1 d . . .
H15 H 1.1376 0.8930 0.2267 0.074 Uiso 1 calc R . .
C16 C 1.0241(6) 0.7719(6) 0.2418(4) 0.065(2) Uani 1 d . . .
H16 H 0.9789 0.8074 0.2737 0.078 Uiso 1 calc R . .
C17 C 1.0166(5) 0.6602(6) 0.2112(4) 0.0598(17) Uani 1 d . . .
C18 C 1.2560(5) 0.7388(7) 0.1296(5) 0.074(2) Uani 1 d . . .
H18A H 1.3138 0.7007 0.1706 0.111 Uiso 1 calc R . .
H18B H 1.2764 0.8153 0.1222 0.111 Uiso 1 calc R . .
H18C H 1.2411 0.7016 0.0715 0.111 Uiso 1 calc R . .
C19 C 0.9451(6) 0.5688(6) 0.2278(5) 0.083(2) Uani 1 d . . .
H19A H 0.9799 0.5277 0.2813 0.125 Uiso 1 calc R . .
H19B H 0.9302 0.5190 0.1763 0.125 Uiso 1 calc R . .
H19C H 0.8788 0.6002 0.2366 0.125 Uiso 1 calc R . .
C20 C 0.8922(4) 0.5806(4) -0.0239(3) 0.0392(12) Uani 1 d . . .
C21 C 0.7931(4) 0.5310(5) -0.0651(4) 0.0468(13) Uani 1 d . . .
H21 H 0.7321 0.5758 -0.0830 0.056 Uiso 1 calc R . .
C22 C 0.7851(5) 0.4156(5) -0.0796(5) 0.0615(17) Uani 1 d . . .
H22 H 0.7191 0.3841 -0.1080 0.074 Uiso 1 calc R . .
C23 C 0.8732(6) 0.3480(5) -0.0525(5) 0.0676(19) Uani 1 d . . .
H23 H 0.8663 0.2705 -0.0592 0.081 Uiso 1 calc R . .
C24 C 0.9717(6) 0.3944(5) -0.0153(5) 0.0690(18) Uani 1 d . . .
H24 H 1.0325 0.3488 0.0001 0.083 Uiso 1 calc R . .
C25 C 0.9810(5) 0.5103(5) -0.0007(4) 0.0592(16) Uani 1 d . . .
H25 H 1.0482 0.5410 0.0252 0.071 Uiso 1 calc R . .
C26 C 0.7679(4) 0.7863(4) 0.1187(3) 0.0378(12) Uani 1 d . . .
C27 C 0.7047(5) 0.6898(5) 0.1066(4) 0.0482(13) Uani 1 d . . .
H27 H 0.7122 0.6374 0.0627 0.058 Uiso 1 calc R . .
C28 C 0.6309(5) 0.6711(5) 0.1593(4) 0.0522(14) Uani 1 d . . .
H28 H 0.5890 0.6062 0.1503 0.063 Uiso 1 calc R . .
C29 C 0.6183(5) 0.7472(5) 0.2251(4) 0.0540(15) Uani 1 d . . .
H29 H 0.5675 0.7349 0.2596 0.065 Uiso 1 calc R . .
C30 C 0.6818(5) 0.8410(6) 0.2388(4) 0.0614(18) Uani 1 d . . .
H30 H 0.6756 0.8920 0.2841 0.074 Uiso 1 calc R . .
C31 C 0.7561(5) 0.8608(5) 0.1851(4) 0.0530(14) Uani 1 d . . .
H31 H 0.7981 0.9255 0.1946 0.064 Uiso 1 calc R . .

loop_
_atom_site_aniso_label
_atom_site_aniso_U_11
_atom_site_aniso_U_22
_atom_site_aniso_U_33
_atom_site_aniso_U_23
_atom_site_aniso_U_13
_atom_site_aniso_U_12
C1 0.040(3) 0.038(3) 0.035(3) 0.003(2) 0.001(2) -0.002(2)
C2 0.038(3) 0.032(3) 0.036(3) 0.000(2) 0.006(2) 0.001(2)
Co3 0.0401(3) 0.0397(3) 0.0326(3) -0.0008(5) 0.0100(2) -0.0012(5)
N13 0.048(3) 0.066(4) 0.045(3) 0.016(2) 0.003(2) 0.011(3)
C14 0.045(3) 0.085(5) 0.029(3) 0.005(3) -0.006(2) -0.003(3)
C15 0.063(4) 0.074(4) 0.036(3) -0.009(3) -0.011(3) -0.002(4)
C16 0.068(5) 0.096(6) 0.029(3) 0.003(3) 0.008(3) 0.024(4)
C17 0.059(4) 0.081(5) 0.039(3) 0.024(3) 0.011(3) 0.013(4)
C18 0.035(3) 0.122(6) 0.059(4) 0.006(4) -0.002(3) -0.004(4)
C19 0.079(5) 0.096(5) 0.083(5) 0.051(4) 0.033(4) 0.019(4)
C20 0.045(3) 0.034(3) 0.039(3) 0.005(2) 0.009(2) -0.003(2)
C21 0.042(3) 0.045(3) 0.053(3) -0.013(3) 0.011(3) -0.004(2)
C22 0.054(4) 0.052(4) 0.085(5) -0.021(3) 0.029(3) -0.022(3)
C23 0.091(5) 0.034(3) 0.087(5) -0.001(3) 0.038(4) -0.010(4)
C24 0.070(5) 0.038(3) 0.094(5) 0.006(3) 0.009(4) 0.010(3)
C25 0.049(3) 0.042(3) 0.079(4) 0.008(3) -0.001(3) 0.000(3)
C26 0.041(3) 0.035(3) 0.038(3) -0.003(2) 0.010(2) -0.003(2)
C27 0.051(3) 0.043(3) 0.052(3) -0.010(3) 0.013(3) -0.012(3)
C28 0.057(4) 0.044(3) 0.061(4) 0.001(3) 0.023(3) -0.013(3)
C29 0.056(3) 0.053(4) 0.062(4) 0.005(3) 0.033(3) -0.007(3)
C30 0.082(5) 0.050(4) 0.062(4) -0.014(3) 0.035(4) -0.012(3)
C31 0.059(4) 0.046(3) 0.061(4) -0.012(3) 0.026(3) -0.018(3)

loop_
_atom_type_symbol
_atom_type_description
_atom_type_scat_dispersion_real
_atom_type_scat_dispersion_imag
_atom_type_scat_source
C C 0.0033 0.0016 'International Tables Vol C Tables 4.2.6.8 and 6.1.1.4'
H H 0.0000 0.0000 'International Tables Vol C Tables 4.2.6.8 and 6.1.1.4'
B B 0.0013 0.0007 'International Tables Vol C Tables 4.2.6.8 and 6.1.1.4'
N N 0.0061 0.0033 'International Tables Vol C Tables 4.2.6.8 and 6.1.1.4'
Co Co 0.3494 0.9721 'International Tables Vol C Tables 4.2.6.8 and 6.1.1.4'

loop_
_geom_angle_atom_site_label_1
_geom_angle_atom_site_label_2
_geom_angle_atom_site_label_3
_geom_angle
_geom_angle_site_symmetry_1
_geom_angle_site_symmetry_3
_geom_angle_publ_flag
C20 C1 B5 114.4(4) . . ?
C20 C1 B4 121.9(5) . . ?
B5 C1 B4 64.8(3) . . ?
C20 C1 B6 117.1(4) . . ?
B5 C1 B6 63.1(3) . . ?
B4 C1 B6 112.4(4) . . ?
C20 C1 C2 127.7(4) . . ?
B5 C1 C2 104.6(4) . . ?
B4 C1 C2 105.3(4) . . ?
B6 C1 C2 53.6(3) . . ?
C20 C1 Co3 118.0(3) . . ?
B5 C1 Co3 121.6(3) . . ?
B4 C1 Co3 66.9(3) . . ?
B6 C1 Co3 110.4(3) . . ?
C2 C1 Co3 59.96(19) . . ?
C26 C2 B11 115.4(4) . . ?
C26 C2 B7 123.5(4) . . ?
B11 C2 B7 63.9(3) . . ?
C26 C2 B6 115.5(4) . . ?
B11 C2 B6 63.4(3) . . ?
B7 C2 B6 112.4(4) . . ?
C26 C2 C1 125.8(4) . . ?
B11 C2 C1 105.5(3) . . ?
B7 C2 C1 105.4(4) . . ?
B6 C2 C1 55.0(3) . . ?
C26 C2 Co3 117.2(3) . . ?
B11 C2 Co3 121.3(3) . . ?
B7 C2 Co3 66.4(3) . . ?
B6 C2 Co3 112.4(3) . . ?
C1 C2 Co3 60.7(2) . . ?
C2 Co3 C1 59.3(2) . . ?
C2 Co3 B7 48.7(2) . . ?
C1 Co3 B7 92.0(2) . . ?
C2 Co3 C15 130.0(2) . . ?
C1 Co3 C15 170.6(3) . . ?
B7 Co3 C15 96.1(3) . . ?
C2 Co3 C14 168.9(2) . . ?
C1 Co3 C14 130.7(2) . . ?
B7 Co3 C14 128.1(3) . . ?
C15 Co3 C14 39.9(2) . . ?
C2 Co3 B4 91.8(2) . . ?
C1 Co3 B4 48.3(2) . . ?
B7 Co3 B4 89.5(2) . . ?
C15 Co3 B4 126.8(3) . . ?
C14 Co3 B4 98.9(2) . . ?
C2 Co3 C16 103.2(2) . . ?
C1 Co3 C16 143.7(3) . . ?
B7 Co3 C16 98.2(3) . . ?
C15 Co3 C16 39.4(3) . . ?
C14 Co3 C16 66.0(3) . . ?
B4 Co3 C16 164.6(2) . . ?
C2 Co3 N13 141.2(2) . . ?
C1 Co3 N13 106.3(2) . . ?
B7 Co3 N13 161.6(2) . . ?
C15 Co3 N13 65.8(2) . . ?
C14 Co3 N13 38.1(2) . . ?
B4 Co3 N13 103.9(2) . . ?
C16 Co3 N13 66.0(2) . . ?
C2 Co3 B8 87.2(2) . . ?
C1 Co3 B8 86.5(2) . . ?
B7 Co3 B8 51.2(2) . . ?
C15 Co3 B8 94.8(3) . . ?
C14 Co3 B8 97.5(3) . . ?
B4 Co3 B8 50.3(2) . . ?
C16 Co3 B8 126.5(3) . . ?
N13 Co3 B8 130.1(2) . . ?
C2 Co3 C17 109.0(2) . . ?
C1 Co3 C17 112.4(2) . . ?
B7 Co3 C17 131.8(2) . . ?
C15 Co3 C17 65.2(3) . . ?
C14 Co3 C17 64.4(3) . . ?
B4 Co3 C17 137.9(3) . . ?
C16 Co3 C17 39.0(3) . . ?
N13 Co3 C17 38.9(2) . . ?
B8 Co3 C17 159.5(2) . . ?
C1 B4 B8 110.2(4) . . ?
C1 B4 B9 106.1(4) . . ?
B8 B4 B9 60.0(3) . . ?
C1 B4 B5 57.0(3) . . ?
B8 B4 B5 107.0(4) . . ?
B9 B4 B5 59.0(3) . . ?
C1 B4 Co3 64.7(3) . . ?
B8 B4 Co3 65.5(3) . . ?
B9 B4 Co3 116.3(4) . . ?
B5 B4 Co3 113.4(4) . . ?
C1 B4 H4 122.5 . . ?
B8 B4 H4 120.6 . . ?
B9 B4 H4 121.1 . . ?
B5 B4 H4 123.1 . . ?
Co3 B4 H4 113.5 . . ?
C1 B5 B10 110.1(4) . . ?
C1 B5 B9 108.0(4) . . ?
B10 B5 B9 60.0(4) . . ?
C1 B5 B6 60.6(3) . . ?
B10 B5 B6 60.7(3) . . ?
B9 B5 B6 107.4(4) . . ?
C1 B5 B4 58.3(3) . . ?
B10 B5 B4 107.8(4) . . ?
B9 B5 B4 60.1(3) . . ?
B6 B5 B4 105.6(4) . . ?
C1 B5 H5 121.1 . . ?
B10 B5 H5 120.5 . . ?
B9 B5 H5 121.8 . . ?
B6 B5 H5 122.4 . . ?
B4 B5 H5 123.4 . . ?
C2 B6 C1 71.4(3) . . ?
C2 B6 B11 56.9(3) . . ?
C1 B6 B11 113.3(4) . . ?
C2 B6 B5 113.3(4) . . ?
C1 B6 B5 56.4(3) . . ?
B11 B6 B5 108.1(4) . . ?
C2 B6 B10 105.8(4) . . ?
C1 B6 B10 105.2(4) . . ?
B11 B6 B10 59.0(3) . . ?
B5 B6 B10 58.9(3) . . ?
C2 B6 H6 117.7 . . ?
C1 B6 H6 118.2 . . ?
B11 B6 H6 121.7 . . ?
B5 B6 H6 122.0 . . ?
B10 B6 H6 125.6 . . ?
C2 B7 B11 57.5(3) . . ?
C2 B7 B12 106.5(4) . . ?
B11 B7 B12 59.8(3) . . ?
C2 B7 B8 110.0(4) . . ?
B11 B7 B8 107.3(4) . . ?
B12 B7 B8 59.2(3) . . ?
C2 B7 Co3 64.9(3) . . ?
B11 B7 Co3 114.6(4) . . ?
B12 B7 Co3 116.5(4) . . ?
B8 B7 Co3 65.8(3) . . ?
C2 B7 H7 122.5 . . ?
B11 B7 H7 122.2 . . ?
B12 B7 H7 121.1 . . ?
B8 B7 H7 121.0 . . ?
Co3 B7 H7 113.0 . . ?
B12 B8 B4 108.3(4) . . ?
B12 B8 B9 59.6(3) . . ?
B4 B8 B9 60.1(3) . . ?
B12 B8 B7 59.9(3) . . ?
B4 B8 B7 109.0(4) . . ?
B9 B8 B7 107.8(4) . . ?
B12 B8 Co3 114.6(4) . . ?
B4 B8 Co3 64.2(3) . . ?
B9 B8 Co3 115.3(4) . . ?
B7 B8 Co3 63.0(3) . . ?
B12 B8 H8 120.8 . . ?
B4 B8 H8 121.3 . . ?
B9 B8 H8 120.7 . . ?
B7 B8 H8 122.1 . . ?
Co3 B8 H8 114.8 . . ?
B10 B9 B12 59.9(4) . . ?
B10 B9 B5 59.8(3) . . ?
B12 B9 B5 108.3(4) . . ?
B10 B9 B8 107.4(4) . . ?
B12 B9 B8 59.8(3) . . ?
B5 B9 B8 108.4(4) . . ?
B10 B9 B4 108.3(5) . . ?
B12 B9 B4 108.2(5) . . ?
B5 B9 B4 60.9(3) . . ?
B8 B9 B4 59.9(3) . . ?
B10 B9 H9 122.0 . . ?
B12 B9 H9 121.7 . . ?
B5 B9 H9 121.2 . . ?
B8 B9 H9 122.0 . . ?
B4 B9 H9 121.3 . . ?
B11 B10 B5 110.2(4) . . ?
B11 B10 B12 60.5(4) . . ?
B5 B10 B12 108.8(5) . . ?
B11 B10 B9 109.3(5) . . ?
B5 B10 B9 60.2(3) . . ?
B12 B10 B9 60.1(4) . . ?
B11 B10 B6 60.0(3) . . ?
B5 B10 B6 60.4(3) . . ?
B12 B10 B6 107.0(5) . . ?
B9 B10 B6 107.3(4) . . ?
B11 B10 H10 120.4 . . ?
B5 B10 H10 120.5 . . ?
B12 B10 H10 121.9 . . ?
B9 B10 H10 121.6 . . ?
B6 B10 H10 122.6 . . ?
C2 B11 B10 109.6(4) . . ?
C2 B11 B12 107.9(4) . . ?
B10 B11 B12 59.8(4) . . ?
C2 B11 B7 58.6(3) . . ?
B10 B11 B7 108.1(4) . . ?
B12 B11 B7 60.3(3) . . ?
C2 B11 B6 59.7(3) . . ?
B10 B11 B6 60.9(3) . . ?
B12 B11 B6 107.3(4) . . ?
B7 B11 B6 105.6(4) . . ?
C2 B11 H11 121.5 . . ?
B10 B11 H11 120.5 . . ?
B12 B11 H11 121.9 . . ?
B7 B11 H11 122.9 . . ?
B6 B11 H11 122.6 . . ?
B10 B12 B9 60.0(4) . . ?
B10 B12 B8 108.1(5) . . ?
B9 B12 B8 60.6(3) . . ?
B10 B12 B11 59.7(3) . . ?
B9 B12 B11 108.6(5) . . ?
B8 B12 B11 108.8(4) . . ?
B10 B12 B7 107.7(5) . . ?
B9 B12 B7 109.4(5) . . ?
B8 B12 B7 60.9(3) . . ?
B11 B12 B7 59.9(3) . . ?
B10 B12 H12 122.2 . . ?
B9 B12 H12 121.0 . . ?
B8 B12 H12 121.0 . . ?
B11 B12 H12 121.6 . . ?
B7 B12 H12 121.2 . . ?
C14 N13 C17 107.5(5) . . ?
C14 N13 Co3 69.7(3) . . ?
C17 N13 Co3 71.2(3) . . ?
N13 C14 C15 109.5(6) . . ?
N13 C14 C18 119.9(6) . . ?
C15 C14 C18 130.5(7) . . ?
N13 C14 Co3 72.2(3) . . ?
C15 C14 Co3 69.9(3) . . ?
C18 C14 Co3 127.4(4) . . ?
C16 C15 C14 107.4(6) . . ?
C16 C15 Co3 71.3(4) . . ?
C14 C15 Co3 70.2(3) . . ?
C16 C15 H15 126.3 . . ?
C14 C15 H15 126.3 . . ?
Co3 C15 H15 123.8 . . ?
C15 C16 C17 106.8(6) . . ?
C15 C16 Co3 69.3(3) . . ?
C17 C16 Co3 71.4(3) . . ?
C15 C16 H16 126.6 . . ?
C17 C16 H16 126.6 . . ?
Co3 C16 H16 124.3 . . ?
N13 C17 C16 108.8(6) . . ?
N13 C17 C19 121.2(6) . . ?
C16 C17 C19 129.8(6) . . ?
N13 C17 Co3 69.9(3) . . ?
C16 C17 Co3 69.6(3) . . ?
C19 C17 Co3 130.2(5) . . ?
C14 C18 H18A 109.5 . . ?
C14 C18 H18B 109.5 . . ?
H18A C18 H18B 109.5 . . ?
C14 C18 H18C 109.5 . . ?
H18A C18 H18C 109.5 . . ?
H18B C18 H18C 109.5 . . ?
C17 C19 H19A 109.5 . . ?
C17 C19 H19B 109.5 . . ?
H19A C19 H19B 109.5 . . ?
C17 C19 H19C 109.5 . . ?
H19A C19 H19C 109.5 . . ?
H19B C19 H19C 109.5 . . ?
C25 C20 C21 117.2(5) . . ?
C25 C20 C1 120.0(5) . . ?
C21 C20 C1 122.1(5) . . ?
C22 C21 C20 120.8(5) . . ?
C22 C21 H21 119.6 . . ?
C20 C21 H21 119.6 . . ?
C23 C22 C21 120.6(6) . . ?
C23 C22 H22 119.7 . . ?
C21 C22 H22 119.7 . . ?
C22 C23 C24 120.0(6) . . ?
C22 C23 H23 120.0 . . ?
C24 C23 H23 120.0 . . ?
C23 C24 C25 120.0(6) . . ?
C23 C24 H24 120.0 . . ?
C25 C24 H24 120.0 . . ?
C20 C25 C24 121.4(6) . . ?
C20 C25 H25 119.3 . . ?
C24 C25 H25 119.3 . . ?
C31 C26 C27 118.2(5) . . ?
C31 C26 C2 119.0(5) . . ?
C27 C26 C2 122.6(5) . . ?
C28 C27 C26 120.6(5) . . ?
C28 C27 H27 119.7 . . ?
C26 C27 H27 119.7 . . ?
C29 C28 C27 120.9(5) . . ?
C29 C28 H28 119.6 . . ?
C27 C28 H28 119.6 . . ?
C30 C29 C28 118.9(5) . . ?
C30 C29 H29 120.5 . . ?
C28 C29 H29 120.5 . . ?
C29 C30 C31 120.4(6) . . ?
C29 C30 H30 119.8 . . ?
C31 C30 H30 119.8 . . ?
C26 C31 C30 121.0(5) . . ?
C26 C31 H31 119.5 . . ?
C30 C31 H31 119.5 . . ?

loop_
_geom_bond_atom_site_label_1
_geom_bond_atom_site_label_2
_geom_bond_distance
_geom_bond_site_symmetry_2
_geom_bond_publ_flag
C1 C20 1.509(7) . ?
C1 B5 1.670(7) . ?
C1 B4 1.694(8) . ?
C1 B6 1.747(7) . ?
C1 C2 2.022(7) . ?
C1 Co3 2.051(5) . ?
C2 C26 1.507(7) . ?
C2 B11 1.668(8) . ?
C2 B7 1.689(8) . ?
C2 B6 1.718(7) . ?
C2 Co3 2.036(5) . ?
Co3 B7 2.060(6) . ?
Co3 C15 2.063(6) . ?
Co3 C14 2.066(6) . ?
Co3 B4 2.087(7) . ?
Co3 C16 2.089(6) . ?
Co3 N13 2.097(5) . ?
Co3 B8 2.110(6) . ?
Co3 C17 2.113(5) . ?
B4 B8 1.783(9) . ?
B4 B9 1.787(9) . ?
B4 B5 1.802(8) . ?
B4 H4 1.1000 . ?
B5 B10 1.761(9) . ?
B5 B9 1.769(9) . ?
B5 B6 1.789(8) . ?
B5 H5 1.1000 . ?
B6 B11 1.778(8) . ?
B6 B10 1.795(9) . ?
B6 H6 1.1000 . ?
B7 B11 1.776(9) . ?
B7 B12 1.783(9) . ?
B7 B8 1.801(8) . ?
B7 H7 1.1000 . ?
B8 B12 1.770(9) . ?
B8 B9 1.785(8) . ?
B8 H8 1.1000 . ?
B9 B10 1.765(9) . ?
B9 B12 1.767(9) . ?
B9 H9 1.1000 . ?
B10 B11 1.760(9) . ?
B10 B12 1.763(9) . ?
B10 H10 1.1000 . ?
B11 B12 1.774(9) . ?
B11 H11 1.1000 . ?
B12 H12 1.1000 . ?
N13 C14 1.360(8) . ?
N13 C17 1.402(7) . ?
C14 C15 1.408(9) . ?
C14 C18 1.507(9) . ?
C15 C16 1.399(10) . ?
C15 H15 0.9300 . ?
C16 C17 1.402(9) . ?
C16 H16 0.9300 . ?
C17 C19 1.476(9) . ?
C18 H18A 0.9600 . ?
C18 H18B 0.9600 . ?
C18 H18C 0.9600 . ?
C19 H19A 0.9600 . ?
C19 H19B 0.9600 . ?
C19 H19C 0.9600 . ?
C20 C25 1.386(7) . ?
C20 C21 1.403(7) . ?
C21 C22 1.389(8) . ?
C21 H21 0.9300 . ?
C22 C23 1.365(9) . ?
C22 H22 0.9300 . ?
C23 C24 1.368(9) . ?
C23 H23 0.9300 . ?
C24 C25 1.396(8) . ?
C24 H24 0.9300 . ?
C25 H25 0.9300 . ?
C26 C31 1.370(7) . ?
C26 C27 1.390(7) . ?
C27 C28 1.379(7) . ?
C27 H27 0.9300 . ?
C28 C29 1.378(8) . ?
C28 H28 0.9300 . ?
C29 C30 1.365(8) . ?
C29 H29 0.9300 . ?
C30 C31 1.397(8) . ?
C30 H30 0.9300 . ?
C31 H31 0.9300 . ?
